data_7227524
loop_
_publ_author_name
'Hu, Yue-Qiao'
'Zhang, Tao'
'Li, Mu-Qing'
'Wang, Yanyan'
'Zheng, Zhiping'
'Zheng, Yan-Zhen'

_publ_section_title
;
 Copper(i)/(ii)-redox triggered efficient and green rare-earth separation
 using a heterometallic metal--organic framework
;
_journal_issue 5
_journal_name_full 'Green Chem.'
_journal_page_first 1250
_journal_paper_doi 10.1039/C6GC02833K
_journal_volume 19
_journal_year 2017
_chemical_formula_sum 'C48 H72 Cu2 Ho2 I2 N14 O23'
_chemical_formula_weight 1923.94
_chemical_name_common 1-Ho
_chemical_name_systematic
; 
 ? 
;
_space_group_IT_number 2
_symmetry_cell_setting triclinic
_symmetry_space_group_name_Hall '-P 1'
_symmetry_space_group_name_H-M 'P -1'
_atom_sites_solution_hydrogens geom
_atom_sites_solution_primary direct
_atom_sites_solution_secondary difmap
_audit_creation_method SHELXL-97
_cell_angle_alpha 81.3200(10)
_cell_angle_beta 82.7230(10)
_cell_angle_gamma 63.8830(10)
_cell_formula_units_Z 1
_cell_length_a 11.1399(9)
_cell_length_b 12.4564(10)
_cell_length_c 15.1237(12)
_cell_measurement_reflns_used 9990
_cell_measurement_temperature 150(2)
_cell_measurement_theta_max 24.78
_cell_measurement_theta_min 2.38
_cell_volume 1858.5(3)
_computing_cell_refinement 'Bruker SMART'
_computing_data_collection 'Bruker SMART'
_computing_data_reduction 'Bruker SAINT'
_computing_molecular_graphics 'Bruker SHELXTL'
_computing_publication_material 'Bruker SHELXTL'
_computing_structure_refinement 'SHELXL-97 (Sheldrick, 1997)'
_computing_structure_solution 'SHELXS-97 (Sheldrick, 1990)'
_diffrn_ambient_temperature 150(2)
_diffrn_measured_fraction_theta_full 0.970
_diffrn_measured_fraction_theta_max 0.970
_diffrn_measurement_device_type 'CCD area detector'
_diffrn_measurement_method 'phi and omega scans'
_diffrn_radiation_monochromator graphite
_diffrn_radiation_source 'fine-focus sealed tube'
_diffrn_radiation_type MoK\a
_diffrn_radiation_wavelength 0.71073
_diffrn_reflns_av_R_equivalents 0.0135
_diffrn_reflns_av_sigmaI/netI 0.0170
_diffrn_reflns_limit_h_max 12
_diffrn_reflns_limit_h_min -13
_diffrn_reflns_limit_k_max 14
_diffrn_reflns_limit_k_min -14
_diffrn_reflns_limit_l_max 17
_diffrn_reflns_limit_l_min -17
_diffrn_reflns_number 13536
_diffrn_reflns_theta_full 24.76
_diffrn_reflns_theta_max 24.76
_diffrn_reflns_theta_min 1.37
_exptl_absorpt_coefficient_mu 3.575
_exptl_absorpt_correction_T_max 0.819
_exptl_absorpt_correction_T_min 0.593
_exptl_absorpt_correction_type multi-scan
_exptl_crystal_colour YELLOW
_exptl_crystal_density_diffrn 1.719
_exptl_crystal_density_method 'not measured'
_exptl_crystal_description BLOCK
_exptl_crystal_F_000 940
_exptl_crystal_size_max 0.177
_exptl_crystal_size_mid 0.124
_exptl_crystal_size_min 0.056
_refine_diff_density_max 1.464
_refine_diff_density_min -0.667
_refine_diff_density_rms 0.115
_refine_ls_extinction_method none
_refine_ls_goodness_of_fit_ref 1.029
_refine_ls_hydrogen_treatment mixed
_refine_ls_matrix_type full
_refine_ls_number_parameters 412
_refine_ls_number_reflns 6191
_refine_ls_number_restraints 14
_refine_ls_restrained_S_all 1.055
_refine_ls_R_factor_all 0.0232
_refine_ls_R_factor_gt 0.0218
_refine_ls_shift/su_max 0.002
_refine_ls_shift/su_mean 0.000
_refine_ls_structure_factor_coef Fsqd
_refine_ls_weighting_details 'calc w=1/[\s^2^(Fo^2^)+(0.0388P)^2^+5.5671P] where P=(Fo^2^+2Fc^2^)/3'
_refine_ls_weighting_scheme calc
_refine_ls_wR_factor_gt 0.0705
_refine_ls_wR_factor_ref 0.0719
_reflns_number_gt 5867
_reflns_number_total 6191
_reflns_threshold_expression >2sigma(I)
_cod_data_source_file c6gc02833k2.cif
_cod_data_source_block 6
_cod_depositor_comments 'Adding full bibliography for 7227519--7227529.cif.'
_cod_original_sg_symbol_H-M P-1
_cod_database_code 7227524

loop_
_symmetry_equiv_pos_as_xyz
'x, y, z'
'-x, -y, -z'

loop_
_atom_site_label
_atom_site_type_symbol
_atom_site_fract_x
_atom_site_fract_y
_atom_site_fract_z
_atom_site_U_iso_or_equiv
_atom_site_adp_type
_atom_site_occupancy
_atom_site_symmetry_multiplicity
_atom_site_calc_flag
_atom_site_refinement_flags
Ho1 Ho 0.403528(16) 0.886586(15) 0.036968(11) 0.01982(7) Uani 1 1 d .
I1 I 0.15240(3) 1.57529(3) 0.491036(18) 0.03317(9) Uani 1 1 d .
Cu1 Cu 0.01528(5) 1.49876(5) 0.41106(3) 0.02778(12) Uani 1 1 d .
O3 O 0.4772(3) 1.1340(3) 0.10089(19) 0.0287(6) Uani 1 1 d .
O4 O 0.3360(3) 1.0464(3) 0.12359(19) 0.0301(6) Uani 1 1 d .
O2 O 0.6007(3) 0.8775(3) 0.0714(2) 0.0314(7) Uani 1 1 d .
O1 O 0.7533(3) 0.9496(2) 0.05055(19) 0.0284(6) Uani 1 1 d .
O5 O 0.5438(3) 0.6776(3) 0.0450(2) 0.0405(8) Uani 1 1 d .
O6 O 0.2940(3) 0.8115(3) -0.0416(2) 0.0336(7) Uani 1 1 d .
O7 O 0.3991(3) 0.7997(3) 0.1947(2) 0.0444(8) Uani 1 1 d .
O8 O 0.2124(3) 0.8753(3) 0.1326(2) 0.0449(8) Uani 1 1 d .
N2 N 0.1456(4) 1.3599(3) 0.3377(2) 0.0300(8) Uani 1 1 d .
N1 N 0.9143(3) 0.6284(3) 0.3096(2) 0.0294(8) Uani 1 1 d .
C9 C 0.2990(4) 1.2012(4) 0.2112(3) 0.0249(8) Uani 1 1 d .
N4 N 0.1373(4) 0.8666(4) -0.1414(3) 0.0405(9) Uani 1 1 d .
C8 C 0.3405(4) 1.2811(4) 0.2367(3) 0.0315(10) Uani 1 1 d .
H8A H 0.4222 1.2830 0.2116 0.038 Uiso 1 1 calc R
C12 C 0.3777(4) 1.1198(4) 0.1394(3) 0.0244(8) Uani 1 1 d .
C6 C 0.7072(4) 0.8781(4) 0.0898(3) 0.0243(8) Uani 1 1 d .
N5 N 0.2749(4) 0.8249(4) 0.2020(3) 0.0438(10) Uani 1 1 d .
C3 C 0.7822(4) 0.7891(4) 0.1655(3) 0.0247(8) Uani 1 1 d .
N6 N 0.4478(5) 0.5389(4) 0.6776(3) 0.0473(11) Uani 1 1 d .
C4 C 0.7384(5) 0.7054(4) 0.2088(3) 0.0356(10) Uani 1 1 d .
H4A H 0.6622 0.7016 0.1901 0.043 Uiso 1 1 calc R
C7 C 0.2611(4) 1.3581(4) 0.2995(3) 0.0314(9) Uani 1 1 d .
H7A H 0.2905 1.4127 0.3162 0.038 Uiso 1 1 calc R
C2 C 0.8950(4) 0.7899(4) 0.1952(3) 0.0316(9) Uani 1 1 d .
H2A H 0.9293 0.8449 0.1665 0.038 Uiso 1 1 calc R
N3 N 0.6947(4) 0.5210(4) -0.0275(3) 0.0478(11) Uani 1 1 d .
C10 C 0.1818(5) 1.1993(5) 0.2529(3) 0.0412(12) Uani 1 1 d .
H10A H 0.1519 1.1437 0.2388 0.049 Uiso 1 1 calc R
C15 C 0.5748(5) 0.6074(4) -0.0133(3) 0.0376(11) Uani 1 1 d .
H15A H 0.5068 0.6171 -0.0500 0.045 Uiso 1 1 calc R
C1 C 0.9564(4) 0.7094(4) 0.2671(3) 0.0324(10) Uani 1 1 d .
H1A H 1.0324 0.7117 0.2875 0.039 Uiso 1 1 calc R
C5 C 0.8066(5) 0.6276(4) 0.2793(3) 0.0386(11) Uani 1 1 d .
H5A H 0.7756 0.5703 0.3080 0.046 Uiso 1 1 calc R
C18 C 0.2564(5) 0.8462(4) -0.1192(3) 0.0348(10) Uani 1 1 d .
H18A H 0.3172 0.8586 -0.1649 0.042 Uiso 1 1 calc R
O9 O 0.2206(5) 0.8014(6) 0.2720(3) 0.0927(18) Uani 1 1 d .
N7 N 0.4032(6) 0.1072(4) 0.5914(3) 0.0628(14) Uani 1 1 d D
C11 C 0.1088(5) 1.2789(5) 0.3151(4) 0.0437(12) Uani 1 1 d .
H11A H 0.0287 1.2763 0.3432 0.052 Uiso 1 1 calc R
O10 O 0.4029(6) 0.6068(4) 0.8142(3) 0.0894(17) Uani 1 1 d .
C21 C 0.4389(7) 0.5257(6) 0.7660(4) 0.0596(16) Uani 1 1 d .
H21A H 0.4625 0.4466 0.7949 0.072 Uiso 1 1 calc R
C17 C 0.1023(6) 0.9010(6) -0.2346(4) 0.0608(16) Uani 1 1 d .
H17A H 0.1778 0.9074 -0.2722 0.091 Uiso 1 1 calc R
H17B H 0.0236 0.9788 -0.2393 0.091 Uiso 1 1 calc R
H17C H 0.0821 0.8400 -0.2548 0.091 Uiso 1 1 calc R
C14 C 0.7231(6) 0.4361(5) -0.0932(4) 0.0580(15) Uani 1 1 d .
H14A H 0.6426 0.4589 -0.1251 0.087 Uiso 1 1 calc R
H14B H 0.7496 0.3548 -0.0622 0.087 Uiso 1 1 calc R
H14C H 0.7960 0.4377 -0.1362 0.087 Uiso 1 1 calc R
C20 C 0.4961(6) 0.4351(5) 0.6283(4) 0.0530(14) Uani 1 1 d .
H20A H 0.5138 0.3627 0.6705 0.079 Uiso 1 1 calc R
H20B H 0.5790 0.4269 0.5928 0.079 Uiso 1 1 calc R
H20C H 0.4282 0.4454 0.5884 0.079 Uiso 1 1 calc R
C19 C 0.4155(8) 0.6549(6) 0.6262(5) 0.075(2) Uani 1 1 d .
H19A H 0.3842 0.7174 0.6671 0.113 Uiso 1 1 calc R
H19B H 0.3449 0.6720 0.5864 0.113 Uiso 1 1 calc R
H19C H 0.4956 0.6540 0.5903 0.113 Uiso 1 1 calc R
C16 C 0.0378(6) 0.8524(7) -0.0745(5) 0.0681(19) Uani 1 1 d .
H16A H 0.0743 0.8292 -0.0153 0.102 Uiso 1 1 calc R
H16B H 0.0152 0.7899 -0.0893 0.102 Uiso 1 1 calc R
H16C H -0.0430 0.9287 -0.0738 0.102 Uiso 1 1 calc R
O11 O 0.3792(9) -0.0444(7) 0.6881(6) 0.165(4) Uani 1 1 d D
C13 C 0.8023(7) 0.5035(8) 0.0268(8) 0.119(4) Uani 1 1 d .
H13A H 0.7696 0.5665 0.0672 0.179 Uiso 1 1 calc R
H13B H 0.8776 0.5075 -0.0124 0.179 Uiso 1 1 calc R
H13C H 0.8320 0.4246 0.0622 0.179 Uiso 1 1 calc R
C24 C 0.3569(12) 0.0318(8) 0.6365(7) 0.135(4) Uani 1 1 d DU
H24A H 0.2716 0.0520 0.6162 0.162 Uiso 1 1 calc R
C23 C 0.3414(13) 0.1858(11) 0.5211(7) 0.144(4) Uani 1 1 d U
H23A H 0.2602 0.1781 0.5119 0.216 Uiso 1 1 calc R
H23B H 0.4021 0.1683 0.4669 0.216 Uiso 1 1 calc R
H23C H 0.3173 0.2680 0.5337 0.216 Uiso 1 1 calc R
C22 C 0.5190(14) 0.1137(18) 0.6097(12) 0.227(10) Uani 1 1 d .
H22A H 0.5596 0.0545 0.6604 0.340 Uiso 1 1 calc R
H22B H 0.4963 0.1945 0.6247 0.340 Uiso 1 1 calc R
H22C H 0.5825 0.0966 0.5568 0.340 Uiso 1 1 calc R
O1W O 0.0000 1.0000 -0.5000 0.379(19) Uani 1 2 d S

loop_
_atom_site_aniso_label
_atom_site_aniso_U_11
_atom_site_aniso_U_22
_atom_site_aniso_U_33
_atom_site_aniso_U_23
_atom_site_aniso_U_13
_atom_site_aniso_U_12
Ho1 0.01991(10) 0.01820(10) 0.01895(11) -0.00101(7) -0.00207(7) -0.00611(8)
I1 0.03379(16) 0.04520(18) 0.02745(16) -0.00532(12) -0.00049(11) -0.02322(14)
Cu1 0.0276(3) 0.0293(3) 0.0219(3) -0.0034(2) -0.0027(2) -0.0076(2)
O3 0.0278(15) 0.0336(16) 0.0247(15) -0.0084(12) 0.0046(12) -0.0132(13)
O4 0.0350(16) 0.0290(15) 0.0287(16) -0.0107(12) 0.0050(12) -0.0154(13)
O2 0.0236(15) 0.0360(17) 0.0313(16) -0.0039(13) -0.0084(12) -0.0081(13)
O1 0.0275(15) 0.0244(15) 0.0274(15) 0.0043(12) -0.0065(12) -0.0067(12)
O5 0.050(2) 0.0217(15) 0.0408(19) -0.0037(14) -0.0072(15) -0.0057(14)
O6 0.0391(17) 0.0325(16) 0.0349(18) -0.0052(13) -0.0059(14) -0.0191(14)
O7 0.0332(18) 0.047(2) 0.0381(19) 0.0119(15) 0.0015(14) -0.0098(15)
O8 0.0366(18) 0.066(2) 0.0354(19) 0.0000(17) -0.0003(15) -0.0276(18)
N2 0.0289(18) 0.0325(19) 0.0285(19) -0.0110(15) 0.0020(15) -0.0117(16)
N1 0.0277(18) 0.0311(19) 0.0262(18) 0.0033(15) -0.0086(14) -0.0100(15)
C9 0.026(2) 0.023(2) 0.022(2) -0.0035(16) -0.0005(16) -0.0080(17)
N4 0.032(2) 0.047(2) 0.044(2) -0.0039(19) -0.0068(17) -0.0178(19)
C8 0.030(2) 0.034(2) 0.033(2) -0.0117(19) 0.0065(18) -0.0162(19)
C12 0.026(2) 0.024(2) 0.0186(19) -0.0022(16) -0.0019(16) -0.0064(17)
C6 0.022(2) 0.023(2) 0.023(2) -0.0036(16) -0.0040(16) -0.0033(16)
N5 0.046(2) 0.048(2) 0.036(2) 0.0025(19) 0.0073(19) -0.023(2)
C3 0.024(2) 0.024(2) 0.022(2) -0.0014(16) -0.0041(16) -0.0071(17)
N6 0.055(3) 0.051(3) 0.041(2) 0.002(2) -0.011(2) -0.028(2)
C4 0.032(2) 0.042(3) 0.038(3) 0.010(2) -0.0145(19) -0.021(2)
C7 0.033(2) 0.035(2) 0.030(2) -0.0129(19) 0.0047(18) -0.018(2)
C2 0.030(2) 0.033(2) 0.034(2) 0.0067(19) -0.0089(18) -0.0169(19)
N3 0.047(2) 0.030(2) 0.058(3) -0.011(2) 0.001(2) -0.0078(19)
C10 0.039(3) 0.050(3) 0.047(3) -0.027(2) 0.013(2) -0.028(2)
C15 0.043(3) 0.022(2) 0.041(3) 0.0020(19) -0.001(2) -0.010(2)
C1 0.027(2) 0.038(2) 0.034(2) 0.0037(19) -0.0117(18) -0.0156(19)
C5 0.039(3) 0.043(3) 0.038(3) 0.013(2) -0.015(2) -0.024(2)
C18 0.034(2) 0.037(2) 0.039(3) -0.010(2) -0.002(2) -0.019(2)
O9 0.066(3) 0.147(5) 0.049(3) 0.028(3) 0.014(2) -0.047(3)
N7 0.086(4) 0.047(3) 0.052(3) 0.004(2) 0.000(3) -0.028(3)
C11 0.034(3) 0.055(3) 0.051(3) -0.028(3) 0.017(2) -0.026(2)
O10 0.148(5) 0.059(3) 0.063(3) -0.018(2) -0.019(3) -0.039(3)
C21 0.085(4) 0.051(3) 0.050(4) 0.001(3) -0.016(3) -0.035(3)
C17 0.051(3) 0.085(5) 0.052(3) -0.005(3) -0.018(3) -0.031(3)
C14 0.066(4) 0.035(3) 0.060(4) -0.016(3) 0.014(3) -0.012(3)
C20 0.047(3) 0.064(4) 0.046(3) -0.003(3) -0.002(2) -0.023(3)
C19 0.096(5) 0.059(4) 0.076(5) 0.018(3) -0.031(4) -0.039(4)
C16 0.035(3) 0.084(5) 0.074(4) 0.019(4) -0.004(3) -0.023(3)
O11 0.157(7) 0.092(5) 0.175(8) 0.044(5) 0.064(6) -0.028(5)
C13 0.047(4) 0.110(7) 0.181(10) -0.087(7) -0.030(5) 0.011(4)
C24 0.159(8) 0.103(7) 0.101(6) -0.014(5) 0.039(6) -0.031(6)
C23 0.157(8) 0.130(7) 0.088(6) 0.003(6) -0.012(6) -0.013(6)
C22 0.132(12) 0.36(3) 0.247(19) -0.182(19) 0.026(12) -0.122(15)
O1W 0.73(5) 0.45(4) 0.177(16) 0.15(2) -0.23(3) -0.45(4)

loop_
_atom_type_symbol
_atom_type_description
_atom_type_scat_dispersion_real
_atom_type_scat_dispersion_imag
_atom_type_scat_source
C C 0.0033 0.0016 'International Tables Vol C Tables 4.2.6.8 and 6.1.1.4'
H H 0.0000 0.0000 'International Tables Vol C Tables 4.2.6.8 and 6.1.1.4'
N N 0.0061 0.0033 'International Tables Vol C Tables 4.2.6.8 and 6.1.1.4'
O O 0.0106 0.0060 'International Tables Vol C Tables 4.2.6.8 and 6.1.1.4'
Cu Cu 0.3201 1.2651 'International Tables Vol C Tables 4.2.6.8 and 6.1.1.4'
I I -0.4742 1.8119 'International Tables Vol C Tables 4.2.6.8 and 6.1.1.4'
Ho Ho -0.2175 4.6783 'International Tables Vol C Tables 4.2.6.8 and 6.1.1.4'

loop_
_geom_angle_atom_site_label_1
_geom_angle_atom_site_label_2
_geom_angle_atom_site_label_3
_geom_angle
_geom_angle_site_symmetry_1
_geom_angle_site_symmetry_3
O2 Ho1 O3 78.22(10) . 2_675
O2 Ho1 O4 76.76(10) . .
O3 Ho1 O4 126.98(10) 2_675 .
O2 Ho1 O6 147.79(11) . .
O3 Ho1 O6 77.75(11) 2_675 .
O4 Ho1 O6 135.31(11) . .
O2 Ho1 O1 123.89(11) . 2_675
O3 Ho1 O1 79.96(10) 2_675 2_675
O4 Ho1 O1 76.64(10) . 2_675
O6 Ho1 O1 72.05(10) . 2_675
O2 Ho1 O5 77.92(11) . .
O3 Ho1 O5 77.17(11) 2_675 .
O4 Ho1 O5 139.34(11) . .
O6 Ho1 O5 76.08(11) . .
O1 Ho1 O5 143.94(11) 2_675 .
O2 Ho1 O8 131.54(11) . .
O3 Ho1 O8 148.60(11) 2_675 .
O4 Ho1 O8 76.82(11) . .
O6 Ho1 O8 70.97(11) . .
O1 Ho1 O8 87.79(11) 2_675 .
O5 Ho1 O8 97.50(13) . .
O2 Ho1 O7 82.34(11) . .
O3 Ho1 O7 145.90(11) 2_675 .
O4 Ho1 O7 74.03(11) . .
O6 Ho1 O7 106.73(12) . .
O1 Ho1 O7 134.00(10) 2_675 .
O5 Ho1 O7 71.49(12) . .
O8 Ho1 O7 51.53(11) . .
O2 Ho1 N5 107.13(12) . .
O3 Ho1 N5 159.46(11) 2_675 .
O4 Ho1 N5 73.34(11) . .
O6 Ho1 N5 88.99(12) . .
O1 Ho1 N5 111.03(11) 2_675 .
O5 Ho1 N5 84.51(12) . .
O8 Ho1 N5 25.61(12) . .
O7 Ho1 N5 25.93(11) . .
Cu1 I1 Cu1 61.28(2) . 2_586
N2 Cu1 N1 101.11(14) . 1_465
N2 Cu1 I1 109.41(10) . .
N1 Cu1 I1 109.57(10) 1_465 .
N2 Cu1 I1 107.31(10) . 2_586
N1 Cu1 I1 109.26(10) 1_465 2_586
I1 Cu1 I1 118.72(2) . 2_586
N2 Cu1 Cu1 128.16(11) . 2_586
N1 Cu1 Cu1 130.71(11) 1_465 2_586
I1 Cu1 Cu1 59.83(2) . 2_586
I1 Cu1 Cu1 58.89(2) 2_586 2_586
C12 O3 Ho1 139.2(3) . 2_675
C12 O4 Ho1 138.4(3) . .
C6 O2 Ho1 177.2(3) . .
C6 O1 Ho1 113.1(2) . 2_675
C15 O5 Ho1 129.5(3) . .
C18 O6 Ho1 127.5(3) . .
N5 O7 Ho1 95.9(3) . .
N5 O8 Ho1 96.6(3) . .
C7 N2 C11 116.9(4) . .
C7 N2 Cu1 120.9(3) . .
C11 N2 Cu1 121.4(3) . .
C1 N1 C5 116.8(4) . .
C1 N1 Cu1 123.4(3) . 1_645
C5 N1 Cu1 119.6(3) . 1_645
C10 C9 C8 117.8(4) . .
C10 C9 C12 120.9(4) . .
C8 C9 C12 121.3(4) . .
C18 N4 C16 121.1(5) . .
C18 N4 C17 120.8(4) . .
C16 N4 C17 118.0(4) . .
C7 C8 C9 119.0(4) . .
O4 C12 O3 126.8(4) . .
O4 C12 C9 116.9(4) . .
O3 C12 C9 116.3(4) . .
O2 C6 O1 124.1(4) . .
O2 C6 C3 117.7(4) . .
O1 C6 C3 118.2(3) . .
O9 N5 O8 122.4(5) . .
O9 N5 O7 121.6(5) . .
O8 N5 O7 116.0(4) . .
O9 N5 Ho1 178.5(4) . .
O8 N5 Ho1 57.8(2) . .
O7 N5 Ho1 58.2(2) . .
C4 C3 C2 117.9(4) . .
C4 C3 C6 120.5(4) . .
C2 C3 C6 121.5(4) . .
C21 N6 C20 120.3(5) . .
C21 N6 C19 122.2(5) . .
C20 N6 C19 117.4(5) . .
C5 C4 C3 119.3(4) . .
N2 C7 C8 123.6(4) . .
C1 C2 C3 119.0(4) . .
C15 N3 C13 119.5(5) . .
C15 N3 C14 122.1(5) . .
C13 N3 C14 118.2(5) . .
C11 C10 C9 119.5(4) . .
O5 C15 N3 124.6(5) . .
N1 C1 C2 123.5(4) . .
N1 C5 C4 123.6(4) . .
O6 C18 N4 123.8(4) . .
C24 N7 C23 122.6(10) . .
C24 N7 C22 124.3(11) . .
C23 N7 C22 113.1(11) . .
N2 C11 C10 123.1(4) . .
O10 C21 N6 125.6(6) . .
O11 C24 N7 144.1(14) . .

loop_
_geom_bond_atom_site_label_1
_geom_bond_atom_site_label_2
_geom_bond_distance
_geom_bond_site_symmetry_2
Ho1 O2 2.272(3) .
Ho1 O3 2.311(3) 2_675
Ho1 O4 2.338(3) .
Ho1 O6 2.341(3) .
Ho1 O1 2.367(3) 2_675
Ho1 O5 2.367(3) .
Ho1 O8 2.463(3) .
Ho1 O7 2.470(3) .
Ho1 N5 2.892(4) .
I1 Cu1 2.6082(6) .
I1 Cu1 2.6338(6) 2_586
Cu1 N2 2.071(3) .
Cu1 N1 2.078(3) 1_465
Cu1 I1 2.6338(6) 2_586
Cu1 Cu1 2.6716(10) 2_586
O3 C12 1.256(5) .
O3 Ho1 2.311(3) 2_675
O4 C12 1.255(5) .
O2 C6 1.255(5) .
O1 C6 1.255(5) .
O1 Ho1 2.367(3) 2_675
O5 C15 1.245(6) .
O6 C18 1.246(6) .
O7 N5 1.271(5) .
O8 N5 1.258(5) .
N2 C7 1.335(6) .
N2 C11 1.344(6) .
N1 C1 1.340(6) .
N1 C5 1.343(6) .
N1 Cu1 2.078(3) 1_645
C9 C10 1.384(6) .
C9 C8 1.385(6) .
C9 C12 1.511(5) .
N4 C18 1.315(6) .
N4 C16 1.456(7) .
N4 C17 1.459(7) .
C8 C7 1.385(6) .
C6 C3 1.510(5) .
N5 O9 1.214(6) .
C3 C4 1.384(6) .
C3 C2 1.392(6) .
N6 C21 1.319(7) .
N6 C20 1.447(7) .
N6 C19 1.448(7) .
C4 C5 1.378(6) .
C2 C1 1.383(6) .
N3 C15 1.311(6) .
N3 C13 1.457(9) .
N3 C14 1.466(7) .
C10 C11 1.381(7) .
N7 C24 1.325(8) .
N7 C23 1.356(11) .
N7 C22 1.391(13) .
O10 C21 1.226(7) .
O11 C24 1.091(8) .
